data_4348865
loop_
_publ_author_name
'Echeverr\'ia, Raquel'
'L\'opez-de-Luzuriaga, Jos\'e M'
'Monge, Miguel'
'Moreno, Sonia'
'Olmos, M. Elena'

_publ_section_title
;
 New Insights into the Au(I)&#x00B7;&#x00B7;&#x00B7;Pb(II) Closed-Shell
 Interaction: Tuning of the Emissive Properties with the Intermetallic
 Distance.
;
_journal_issue 20
_journal_name_full 'Inorganic chemistry'
_journal_page_first 10523
_journal_page_last 10534
_journal_paper_doi 10.1021/acs.inorgchem.6b01749
_journal_volume 55
_journal_year 2016
_chemical_compound_source 'synthesis as described'
_chemical_formula_moiety 'C21 H10 Au1 B1 F10 N6 Pb1'
_chemical_formula_sum 'C21 H10 Au B F10 N6 Pb'
_chemical_formula_weight 951.32
_chemical_name_common dpg47re226
_space_group_IT_number 14
_space_group_name_Hall '-P 2yn'
_space_group_name_H-M_alt 'P 1 21/n 1'
_symmetry_cell_setting monoclinic
_symmetry_Int_Tables_number 14
_symmetry_space_group_name_Hall '-P 2yn'
_symmetry_space_group_name_H-M 'P 1 21/n 1'
_atom_sites_solution_hydrogens geom
_atom_sites_solution_primary direct
_atom_sites_solution_secondary difmap
_audit_conform_dict_location ftp://ftp.iucr.org/pub/cif_core.dic
_audit_conform_dict_name cif_core.dic
_audit_conform_dict_version 2.4
_audit_creation_date 2014-12-03T11:08:37-00:00
_audit_creation_method 'WinGX routine CIF_UPDATE'
_cell_angle_alpha 90
_cell_angle_beta 93.140(2)
_cell_angle_gamma 90
_cell_formula_units_Z 4
_cell_length_a 7.7334(2)
_cell_length_b 22.8741(9)
_cell_length_c 13.6999(5)
_cell_measurement_reflns_used 2659
_cell_measurement_temperature 173(2)
_cell_measurement_theta_max 27.48
_cell_measurement_theta_min 2.32
_cell_measurement_wavelength 0.71073
_cell_volume 2419.80(14)
_computing_cell_refinement 'HKL Scalepack (Otwinowski & Minor 1997)'
_computing_data_collection 'Collect (Bruker AXS BV, 1997-2004)'
_computing_data_reduction 'HKL Denzo and Scalepack (Otwinowski & Minor 1997)'
_computing_molecular_graphics 'Ortep-3 for Windows (Farrugia, 1997)'
_computing_publication_material 'WinGX publication routines (Farrugia, 1999)'
_computing_structure_refinement 'SHELXL-97 (Sheldrick, 2008)'
_diffrn_ambient_temperature 173(2)
_diffrn_detector 'CCD plate'
_diffrn_detector_area_resol_mean 9
_diffrn_measured_fraction_theta_full 0.995
_diffrn_measured_fraction_theta_max 0.995
_diffrn_measurement_device '95mm CCD camera on \k-goniostat'
_diffrn_measurement_device_type KappaCCD
_diffrn_measurement_method 'CCD rotation images, thick slices'
_diffrn_orient_matrix_type 'by Bruker AXS Collect from scalepack cell'
_diffrn_orient_matrix_UB_11 -0.112407
_diffrn_orient_matrix_UB_12 -0.136863E-1
_diffrn_orient_matrix_UB_13 0.246615E-1
_diffrn_orient_matrix_UB_21 0.45409E-2
_diffrn_orient_matrix_UB_22 -0.355404E-1
_diffrn_orient_matrix_UB_23 -0.422883E-1
_diffrn_orient_matrix_UB_31 0.06415
_diffrn_orient_matrix_UB_32 -0.21466E-1
_diffrn_orient_matrix_UB_33 0.542914E-1
_diffrn_radiation_monochromator graphite
_diffrn_radiation_probe x-ray
_diffrn_radiation_type MoK\a
_diffrn_radiation_wavelength 0.71073
_diffrn_reflns_av_R_equivalents 0.0877
_diffrn_reflns_av_unetI/netI 0.059
_diffrn_reflns_limit_h_max 9
_diffrn_reflns_limit_h_min -9
_diffrn_reflns_limit_k_max 29
_diffrn_reflns_limit_k_min -29
_diffrn_reflns_limit_l_max 17
_diffrn_reflns_limit_l_min -17
_diffrn_reflns_number 35327
_diffrn_reflns_theta_full 27.48
_diffrn_reflns_theta_max 27.48
_diffrn_reflns_theta_min 2.32
_diffrn_source 'Enraf Nonius FR590'
_exptl_absorpt_coefficient_mu 13.106
_exptl_absorpt_correction_T_max 0.3671
_exptl_absorpt_correction_T_min 0.2659
_exptl_absorpt_correction_type multi-scan
_exptl_absorpt_process_details '[c.f. r.h. blessing, acta cryst. (1995), a51, 33-38]'
_exptl_crystal_colour colourless
_exptl_crystal_density_diffrn 2.611
_exptl_crystal_density_method 'not measured'
_exptl_crystal_description prism
_exptl_crystal_F_000 1736
_exptl_crystal_size_max 0.2
_exptl_crystal_size_mid 0.1
_exptl_crystal_size_min 0.02
_refine_diff_density_max 1.518
_refine_diff_density_min -1.588
_refine_diff_density_rms 0.217
_refine_ls_extinction_method none
_refine_ls_goodness_of_fit_ref 0.981
_refine_ls_hydrogen_treatment constr
_refine_ls_matrix_type full
_refine_ls_number_parameters 361
_refine_ls_number_reflns 5509
_refine_ls_number_restraints 0
_refine_ls_restrained_S_all 0.981
_refine_ls_R_factor_all 0.065
_refine_ls_R_factor_gt 0.037
_refine_ls_shift/su_max 0.002
_refine_ls_shift/su_mean 0
_refine_ls_structure_factor_coef Fsqd
_refine_ls_weighting_details 'calc w=1/[\s^2^(Fo^2^)+(0.0442P)^2^+0.0000P] where P=(Fo^2^+2Fc^2^)/3'
_refine_ls_weighting_scheme calc
_refine_ls_wR_factor_gt 0.0742
_refine_ls_wR_factor_ref 0.0835
_reflns_number_gt 4051
_reflns_number_total 5509
_reflns_threshold_expression >2\s(I)
_cod_data_source_file ic6b01749_si_003.cif
_cod_data_source_block dpg47re226
_cod_original_sg_symbol_H-M 'P 21/n'
_cod_original_formula_sum 'C21 H10 Au1 B1 F10 N6 Pb1'
_cod_database_code 4348865

loop_
_symmetry_equiv_pos_as_xyz
'x, y, z'
'-x+1/2, y+1/2, -z+1/2'
'-x, -y, -z'
'x-1/2, -y-1/2, z-1/2'

loop_
_atom_site_label
_atom_site_type_symbol
_atom_site_fract_x
_atom_site_fract_y
_atom_site_fract_z
_atom_site_U_iso_or_equiv
_atom_site_adp_type
_atom_site_occupancy
_atom_site_symmetry_multiplicity
_atom_site_calc_flag
_atom_site_refinement_flags
Au1 Au -0.21167(4) 0.023029(12) 0.49563(2) 0.02780(9) Uani 1 1 d .
Pb1 Pb 0.06552(3) 0.130669(11) 0.527304(19) 0.02323(9) Uani 1 1 d .
C1 C -0.2111(9) 0.0056(3) 0.6415(5) 0.0282(16) Uani 1 1 d .
C2 C -0.2770(9) -0.0471(3) 0.6728(6) 0.0300(17) Uani 1 1 d .
C3 C -0.2732(10) -0.0651(3) 0.7675(6) 0.0339(18) Uani 1 1 d .
C4 C -0.2005(11) -0.0305(3) 0.8399(6) 0.039(2) Uani 1 1 d .
C5 C -0.1343(10) 0.0237(3) 0.8150(6) 0.0350(18) Uani 1 1 d .
C6 C -0.1447(9) 0.0392(3) 0.7197(6) 0.0318(17) Uani 1 1 d .
C7 C -0.2354(9) 0.0314(3) 0.3469(5) 0.0274(16) Uani 1 1 d .
C8 C -0.3232(9) -0.0119(3) 0.2919(6) 0.0287(16) Uani 1 1 d .
C9 C -0.3550(9) -0.0097(3) 0.1915(6) 0.0340(19) Uani 1 1 d .
C10 C -0.2966(10) 0.0376(3) 0.1414(6) 0.0350(18) Uani 1 1 d .
C11 C -0.2039(9) 0.0804(3) 0.1903(6) 0.0316(17) Uani 1 1 d .
C12 C -0.1793(9) 0.0763(3) 0.2901(5) 0.0283(16) Uani 1 1 d .
C13 C 0.2431(9) 0.1841(3) 0.7459(5) 0.0323(17) Uani 1 1 d .
H13 H 0.2918 0.1485 0.7657 0.039 Uiso 1 1 calc R
C14 C 0.2463(10) 0.2339(3) 0.8022(5) 0.0359(19) Uani 1 1 d .
H14 H 0.2948 0.2383 0.8654 0.043 Uiso 1 1 calc R
C15 C 0.1629(9) 0.2754(3) 0.7456(5) 0.0306(17) Uani 1 1 d .
H15 H 0.1442 0.314 0.7637 0.037 Uiso 1 1 calc R
C16 C 0.2234(9) 0.2265(3) 0.3576(5) 0.0315(17) Uani 1 1 d .
H16 H 0.2603 0.1973 0.3164 0.038 Uiso 1 1 calc R
C17 C 0.2471(10) 0.2856(3) 0.3424(6) 0.0387(19) Uani 1 1 d .
H17 H 0.301 0.3032 0.291 0.046 Uiso 1 1 calc R
C18 C 0.1740(9) 0.3125(3) 0.4192(5) 0.0303(17) Uani 1 1 d .
H18 H 0.1692 0.3527 0.4296 0.036 Uiso 1 1 calc R
C19 C -0.3499(9) 0.1781(3) 0.5403(5) 0.0332(18) Uani 1 1 d .
H19 H -0.3965 0.141 0.53 0.04 Uiso 1 1 calc R
C20 C -0.4456(9) 0.2274(4) 0.5552(6) 0.0372(19) Uani 1 1 d .
H20 H -0.5653 0.2304 0.5571 0.045 Uiso 1 1 calc R
C21 C -0.3260(9) 0.2711(3) 0.5666(5) 0.0314(17) Uani 1 1 d .
H21 H -0.3515 0.3102 0.5778 0.038 Uiso 1 1 calc R
B1 B 0.0119(10) 0.2794(4) 0.5713(6) 0.0256(18) Uani 1 1 d .
H1 H -0.0037 0.3213 0.5834 0.031 Uiso 1 1 calc R
F1 F -0.3486(5) -0.08543(18) 0.6060(3) 0.0404(11) Uani 1 1 d .
F2 F -0.3382(7) -0.11776(19) 0.7924(4) 0.0556(14) Uani 1 1 d .
F3 F -0.1903(7) -0.0489(2) 0.9339(3) 0.0602(14) Uani 1 1 d .
F4 F -0.0638(6) 0.0588(2) 0.8854(3) 0.0544(13) Uani 1 1 d .
F5 F -0.0756(6) 0.09299(18) 0.7008(3) 0.0446(12) Uani 1 1 d .
F6 F -0.3849(5) -0.05923(18) 0.3390(3) 0.0407(11) Uani 1 1 d .
F7 F -0.4443(6) -0.0526(2) 0.1448(3) 0.0481(12) Uani 1 1 d .
F8 F -0.3281(6) 0.0414(2) 0.0435(3) 0.0494(12) Uani 1 1 d .
F9 F -0.1384(6) 0.12508(18) 0.1393(3) 0.0436(11) Uani 1 1 d .
F10 F -0.0857(6) 0.12156(18) 0.3335(3) 0.0381(11) Uani 1 1 d .
N1 N 0.1609(7) 0.1934(2) 0.6590(4) 0.0267(13) Uani 1 1 d .
N2 N 0.1125(7) 0.2511(2) 0.6593(4) 0.0225(12) Uani 1 1 d .
N3 N 0.1400(7) 0.2167(2) 0.4397(4) 0.0248(13) Uani 1 1 d .
N4 N 0.1093(7) 0.2706(2) 0.4782(4) 0.0232(13) Uani 1 1 d .
N5 N -0.1818(7) 0.1903(2) 0.5426(4) 0.0243(13) Uani 1 1 d .
N6 N -0.1656(7) 0.2492(2) 0.5593(4) 0.0227(12) Uani 1 1 d .

loop_
_atom_site_aniso_label
_atom_site_aniso_U_11
_atom_site_aniso_U_22
_atom_site_aniso_U_33
_atom_site_aniso_U_23
_atom_site_aniso_U_13
_atom_site_aniso_U_12
Au1 0.03261(17) 0.02355(16) 0.02698(16) 0.00121(11) -0.00081(12) 0.00329(11)
Pb1 0.02427(15) 0.02055(15) 0.02468(15) -0.00101(11) -0.00054(10) 0.00038(10)
C1 0.031(4) 0.021(4) 0.033(4) 0.002(3) 0.012(3) 0.004(3)
C2 0.030(4) 0.024(4) 0.036(5) -0.004(3) 0.007(3) 0.005(3)
C3 0.041(5) 0.021(4) 0.041(5) 0.002(3) 0.018(4) 0.006(3)
C4 0.054(5) 0.037(5) 0.027(4) 0.008(4) 0.022(4) 0.014(4)
C5 0.041(5) 0.037(5) 0.028(4) -0.003(4) 0.009(4) -0.002(4)
C6 0.033(4) 0.028(4) 0.035(5) 0.006(3) 0.007(3) 0.002(3)
C7 0.024(4) 0.034(4) 0.024(4) -0.001(3) 0.002(3) 0.008(3)
C8 0.027(4) 0.024(4) 0.034(4) 0.003(3) -0.005(3) 0.007(3)
C9 0.032(4) 0.026(4) 0.043(5) -0.013(4) -0.010(4) 0.006(3)
C10 0.038(5) 0.039(5) 0.028(4) -0.003(3) -0.002(3) 0.011(4)
C11 0.035(4) 0.028(4) 0.031(4) -0.001(3) -0.001(3) 0.008(3)
C12 0.034(4) 0.024(4) 0.026(4) -0.006(3) -0.005(3) 0.008(3)
C13 0.031(4) 0.033(4) 0.032(4) 0.006(3) -0.004(3) 0.001(3)
C14 0.038(4) 0.047(5) 0.021(4) -0.009(4) -0.012(3) -0.001(4)
C15 0.036(4) 0.027(4) 0.028(4) -0.009(3) -0.003(3) -0.001(3)
C16 0.038(4) 0.034(5) 0.023(4) -0.002(3) 0.010(3) 0.003(3)
C17 0.043(5) 0.037(5) 0.036(5) 0.010(4) 0.011(4) -0.004(4)
C18 0.036(4) 0.018(4) 0.037(4) 0.004(3) 0.004(3) -0.005(3)
C19 0.018(4) 0.040(5) 0.042(5) -0.006(4) 0.000(3) -0.003(3)
C20 0.011(4) 0.056(6) 0.044(5) -0.007(4) -0.001(3) 0.000(3)
C21 0.025(4) 0.033(4) 0.037(4) -0.002(3) 0.003(3) 0.011(3)
B1 0.026(4) 0.028(5) 0.022(4) -0.008(3) -0.005(3) 0.001(3)
F1 0.041(3) 0.033(3) 0.048(3) -0.004(2) 0.010(2) -0.006(2)
F2 0.088(4) 0.025(3) 0.057(3) 0.004(2) 0.038(3) -0.006(2)
F3 0.106(4) 0.047(3) 0.029(3) 0.011(2) 0.020(3) 0.017(3)
F4 0.078(3) 0.057(3) 0.028(3) -0.007(2) 0.000(2) -0.007(3)
F5 0.067(3) 0.031(3) 0.036(3) -0.001(2) 0.010(2) -0.017(2)
F6 0.041(3) 0.033(3) 0.047(3) 0.003(2) -0.001(2) -0.007(2)
F7 0.053(3) 0.043(3) 0.046(3) -0.012(2) -0.018(2) -0.002(2)
F8 0.068(3) 0.051(3) 0.028(3) -0.006(2) -0.009(2) 0.010(2)
F9 0.063(3) 0.034(3) 0.033(3) 0.007(2) 0.002(2) 0.006(2)
F10 0.054(3) 0.030(3) 0.029(2) -0.0008(19) -0.008(2) -0.002(2)
N1 0.026(3) 0.026(3) 0.026(3) 0.000(3) -0.009(3) 0.004(3)
N2 0.022(3) 0.024(3) 0.021(3) -0.001(2) -0.004(2) 0.000(2)
N3 0.031(3) 0.019(3) 0.025(3) -0.003(2) 0.003(3) -0.002(2)
N4 0.020(3) 0.024(3) 0.025(3) -0.002(2) 0.000(2) -0.001(2)
N5 0.018(3) 0.019(3) 0.036(4) 0.000(3) -0.002(2) -0.001(2)
N6 0.022(3) 0.024(3) 0.023(3) -0.005(2) 0.000(2) 0.002(2)

loop_
_atom_type_symbol
_atom_type_description
_atom_type_scat_dispersion_real
_atom_type_scat_dispersion_imag
_atom_type_scat_source
C C 0.0033 0.0016 'International Tables Vol C Tables 4.2.6.8 and 6.1.1.4'
H H 0 0 'International Tables Vol C Tables 4.2.6.8 and 6.1.1.4'
Au Au -2.0133 8.8022 'International Tables Vol C Tables 4.2.6.8 and 6.1.1.4'
B B 0.0013 0.0007 'International Tables Vol C Tables 4.2.6.8 and 6.1.1.4'
F F 0.0171 0.0103 'International Tables Vol C Tables 4.2.6.8 and 6.1.1.4'
N N 0.0061 0.0033 'International Tables Vol C Tables 4.2.6.8 and 6.1.1.4'
Pb Pb -3.3944 10.1111 'International Tables Vol C Tables 4.2.6.8 and 6.1.1.4'

loop_
_geom_angle_atom_site_label_1
_geom_angle_atom_site_label_2
_geom_angle_atom_site_label_3
_geom_angle
C1 Au1 C7 172.3(3)
C1 Au1 Pb1 92.9(2)
C7 Au1 Pb1 94.8(2)
N5 Pb1 N1 78.73(19)
N5 Pb1 N3 77.77(19)
N1 Pb1 N3 79.16(19)
N5 Pb1 Au1 85.36(13)
N1 Pb1 Au1 136.35(14)
N3 Pb1 Au1 136.49(13)
C2 C1 C6 111.6(7)
C2 C1 Au1 119.5(5)
C6 C1 Au1 128.8(5)
C3 C2 F1 115.6(7)
C3 C2 C1 124.8(7)
F1 C2 C1 119.6(7)
C2 C3 F2 121.3(7)
C2 C3 C4 120.3(7)
F2 C3 C4 118.4(7)
F3 C4 C3 120.8(7)
F3 C4 C5 120.5(8)
C3 C4 C5 118.7(7)
C6 C5 F4 122.3(7)
C6 C5 C4 117.9(7)
F4 C5 C4 119.8(7)
C5 C6 F5 114.5(7)
C5 C6 C1 126.7(7)
F5 C6 C1 118.7(6)
C12 C7 C8 112.5(6)
C12 C7 Au1 128.4(5)
C8 C7 Au1 119.0(5)
F6 C8 C9 116.9(6)
F6 C8 C7 118.7(6)
C9 C8 C7 124.4(7)
F7 C9 C10 121.0(7)
F7 C9 C8 120.3(7)
C10 C9 C8 118.7(7)
F8 C10 C11 120.1(7)
F8 C10 C9 120.0(7)
C11 C10 C9 119.9(7)
F9 C11 C10 119.2(7)
F9 C11 C12 122.1(7)
C10 C11 C12 118.7(7)
C11 C12 C7 125.8(7)
C11 C12 F10 114.7(6)
C7 C12 F10 119.5(6)
N1 C13 C14 111.1(7)
N1 C13 H13 124.4
C14 C13 H13 124.4
C15 C14 C13 105.3(6)
C15 C14 H14 127.3
C13 C14 H14 127.3
N2 C15 C14 108.4(6)
N2 C15 H15 125.8
C14 C15 H15 125.8
N3 C16 C17 111.3(6)
N3 C16 H16 124.4
C17 C16 H16 124.4
C18 C17 C16 105.1(7)
C18 C17 H17 127.4
C16 C17 H17 127.4
C17 C18 N4 108.6(6)
C17 C18 H18 125.7
N4 C18 H18 125.7
N5 C19 C20 111.1(7)
N5 C19 H19 124.4
C20 C19 H19 124.4
C21 C20 C19 104.5(6)
C21 C20 H20 127.7
C19 C20 H20 127.7
N6 C21 C20 109.9(7)
N6 C21 H21 125.1
C20 C21 H21 125.1
N4 B1 N6 109.1(5)
N4 B1 N2 110.2(6)
N6 B1 N2 107.7(6)
N4 B1 H1 109.9
N6 B1 H1 109.9
N2 B1 H1 109.9
C13 N1 N2 105.6(6)
C13 N1 Pb1 133.5(5)
N2 N1 Pb1 120.4(4)
C15 N2 N1 109.5(5)
C15 N2 B1 128.5(6)
N1 N2 B1 121.9(5)
C16 N3 N4 105.9(5)
C16 N3 Pb1 134.1(5)
N4 N3 Pb1 119.7(4)
N3 N4 C18 109.1(5)
N3 N4 B1 123.0(5)
C18 N4 B1 127.8(6)
C19 N5 N6 106.9(5)
C19 N5 Pb1 132.2(5)
N6 N5 Pb1 120.9(4)
C21 N6 N5 107.6(5)
C21 N6 B1 130.1(6)
N5 N6 B1 122.2(5)

loop_
_geom_bond_atom_site_label_1
_geom_bond_atom_site_label_2
_geom_bond_distance
Au1 C1 2.037(7)
Au1 C7 2.044(7)
Au1 Pb1 3.2778(4)
Pb1 N5 2.369(5)
Pb1 N1 2.390(6)
Pb1 N3 2.392(5)
C1 C2 1.386(10)
C1 C6 1.394(10)
C2 C3 1.359(10)
C2 F1 1.363(8)
C3 F2 1.356(8)
C3 C4 1.366(11)
C4 F3 1.353(8)
C4 C5 1.390(10)
C5 C6 1.352(10)
C5 F4 1.347(9)
C6 F5 1.371(8)
C7 C12 1.372(10)
C7 C8 1.399(10)
C8 F6 1.359(8)
C8 C9 1.385(10)
C9 F7 1.342(8)
C9 C10 1.372(11)
C10 F8 1.353(8)
C10 C11 1.366(10)
C11 F9 1.353(8)
C11 C12 1.373(10)
C12 F10 1.380(8)
C13 N1 1.336(9)
C13 C14 1.375(10)
C13 H13 0.93
C14 C15 1.367(10)
C14 H14 0.93
C15 N2 1.346(8)
C15 H15 0.93
C16 N3 1.345(8)
C16 C17 1.381(10)
C16 H16 0.93
C17 C18 1.368(10)
C17 H17 0.93
C18 N4 1.367(8)
C18 H18 0.93
C19 N5 1.328(8)
C19 C20 1.369(10)
C19 H19 0.93
C20 C21 1.365(10)
C20 H20 0.93
C21 N6 1.347(8)
C21 H21 0.93
B1 N4 1.530(9)
B1 N6 1.538(9)
B1 N2 1.541(9)
B1 H1 0.98
N1 N2 1.371(7)
N3 N4 1.367(7)
N5 N6 1.370(7)
